data_4101327
loop_
_publ_author_name
'Jabri, Amir'
'Temple, Claire'
'Crewdson, Patrick'
'Gambarotta, Sandro'
'Korobkov, Ilia'
'Duchateau, Robbert'

_publ_section_title
;
 Role of the metal oxidation state in the SNS-Cr catalyst for ethylene
 trimerization: isolation of di- and trivalent cationic intermediates.
;
_journal_issue 28
_journal_name_full 'Journal of the American Chemical Society'
_journal_page_first 9238
_journal_page_last 9247
_journal_paper_doi 10.1021/ja0623717
_journal_volume 128
_journal_year 2006
_chemical_formula_sum 'C24 H49 Al Cl3 Cr N S2'
_chemical_formula_weight 601.09
_chemical_name_systematic
; 
 ? 
;
_space_group_IT_number 2
_symmetry_cell_setting triclinic
_symmetry_space_group_name_Hall '-P 1'
_symmetry_space_group_name_H-M 'P -1'
_atom_sites_solution_hydrogens geom
_atom_sites_solution_primary direct
_atom_sites_solution_secondary difmap
_audit_creation_method SHELXL-97
_cell_angle_alpha 67.230(6)
_cell_angle_beta 83.158(6)
_cell_angle_gamma 66.385(6)
_cell_formula_units_Z 2
_cell_length_a 10.987(4)
_cell_length_b 12.816(5)
_cell_length_c 13.475(5)
_cell_measurement_reflns_used 217
_cell_measurement_temperature 208(2)
_cell_measurement_theta_max 23.34
_cell_measurement_theta_min 1.87
_cell_volume 1601.7(10)
_computing_cell_refinement 'SMART, Bruker (2000)'
_computing_data_collection 'SMART, Bruker (2000)'
_computing_data_reduction 'XPREP, Bruker (2000)'
_computing_molecular_graphics 'SHELXTL, Bruker (2000)'
_computing_publication_material 'SHELXTL, Bruker (2000)'
_computing_structure_refinement 'SHELXL-97 (Sheldrick, 1997)'
_computing_structure_solution 'SHELXS-97 (Sheldrick, 1990)'
_diffrn_ambient_temperature 208(2)
_diffrn_measured_fraction_theta_full 0.970
_diffrn_measured_fraction_theta_max 0.970
_diffrn_measurement_device_type 'CCD area detector'
_diffrn_measurement_method 'phi and omega scans'
_diffrn_radiation_monochromator graphite
_diffrn_radiation_source 'fine-focus sealed tube'
_diffrn_radiation_type MoK\a
_diffrn_radiation_wavelength 0.71073
_diffrn_reflns_av_R_equivalents 0.0930
_diffrn_reflns_av_sigmaI/netI 0.1216
_diffrn_reflns_limit_h_max 12
_diffrn_reflns_limit_h_min -12
_diffrn_reflns_limit_k_max 14
_diffrn_reflns_limit_k_min -14
_diffrn_reflns_limit_l_max 14
_diffrn_reflns_limit_l_min -14
_diffrn_reflns_number 13032
_diffrn_reflns_theta_full 23.34
_diffrn_reflns_theta_max 23.34
_diffrn_reflns_theta_min 1.87
_diffrn_standards_decay_% <1
_exptl_absorpt_coefficient_mu 0.778
_exptl_absorpt_correction_T_max 0.9262
_exptl_absorpt_correction_T_min 0.8292
_exptl_absorpt_correction_type multi-scan
_exptl_absorpt_process_details 'SADABS, Bruker (2000)'
_exptl_crystal_colour green
_exptl_crystal_density_diffrn 1.246
_exptl_crystal_density_method 'not measured'
_exptl_crystal_description block
_exptl_crystal_F_000 640
_exptl_crystal_size_max 0.25
_exptl_crystal_size_mid 0.25
_exptl_crystal_size_min 0.10
_refine_diff_density_max 0.465
_refine_diff_density_min -0.288
_refine_diff_density_rms 0.077
_refine_ls_extinction_method none
_refine_ls_goodness_of_fit_ref 0.911
_refine_ls_hydrogen_treatment mixed
_refine_ls_matrix_type full
_refine_ls_number_parameters 290
_refine_ls_number_reflns 4516
_refine_ls_number_restraints 0
_refine_ls_restrained_S_all 0.911
_refine_ls_R_factor_all 0.1444
_refine_ls_R_factor_gt 0.0727
_refine_ls_shift/su_max 0.001
_refine_ls_shift/su_mean 0.001
_refine_ls_structure_factor_coef Fsqd
_refine_ls_weighting_details 'calc w=1/[\s^2^(Fo^2^)+(0.0872P)^2^+2.5714P] where P=(Fo^2^+2Fc^2^)/3'
_refine_ls_weighting_scheme calc
_refine_ls_wR_factor_gt 0.1481
_refine_ls_wR_factor_ref 0.1799
_reflns_number_gt 2628
_reflns_number_total 4516
_reflns_threshold_expression >2sigma(I)
_cod_data_source_file ja0623717si20060406_014726.cif
_cod_data_source_block sg2706
_cod_depositor_comments
;
The following automatic conversions were performed:
'_symmetry_cell_setting' value 'Triclinic' changed to 'triclinic'
according to '/home/saulius/struct/CIF-dictionaries/cif_core.dic'
dictionary named 'cif_core.dic' version 2.4.1 from 2010-06-29.

Automatic conversion script
Id: cif_fix_enum 1527 2010-12-29 10:47:43Z saulius 
;
_cod_original_sg_symbol_H-M P-1
_cod_database_code 4101327

loop_
_symmetry_equiv_pos_as_xyz
'x, y, z'
'-x, -y, -z'

loop_
_atom_site_label
_atom_site_type_symbol
_atom_site_fract_x
_atom_site_fract_y
_atom_site_fract_z
_atom_site_U_iso_or_equiv
_atom_site_adp_type
_atom_site_occupancy
_atom_site_symmetry_multiplicity
_atom_site_calc_flag
_atom_site_refinement_flags
Cr1 Cr 0.97526(11) 0.86558(10) 0.58660(9) 0.0394(4) Uani 1 1 d .
Cl1 Cl 0.82403(17) 1.07088(15) 0.51989(15) 0.0433(5) Uani 1 1 d .
N1 N 1.1161(6) 0.6804(5) 0.6462(5) 0.052(2) Uani 1 1 d .
H1C H 1.06750 0.63289 0.69184 0.063 Uiso 1 1 calc R
S1 S 0.95091(19) 0.81049(17) 0.43179(16) 0.0463(5) Uani 1 1 d .
S2 S 1.05354(19) 0.86849(17) 0.75281(16) 0.0494(6) Uani 1 1 d .
C1 C 1.0513(8) 0.6497(7) 0.4966(7) 0.056(2) Uani 1 1 d .
H1A H 0.9963 0.6079 0.5438 0.068 Uiso 1 1 calc R
H1B H 1.0857 0.6134 0.4419 0.068 Uiso 1 1 calc R
C2 C 1.1664(8) 0.6311(7) 0.5622(7) 0.061(2) Uani 1 1 d .
H2A H 1.2216 0.5433 0.5947 0.073 Uiso 1 1 calc R
H2B H 1.2217 0.6726 0.5151 0.073 Uiso 1 1 calc R
C3 C 1.2195(8) 0.6636(7) 0.7173(7) 0.059(2) Uani 1 1 d .
H3A H 1.2740 0.7088 0.6752 0.070 Uiso 1 1 calc R
H3B H 1.2775 0.5764 0.7480 0.070 Uiso 1 1 calc R
C4 C 1.1608(8) 0.7073(7) 0.8055(7) 0.063(2) Uani 1 1 d .
H4A H 1.2321 0.6944 0.8516 0.076 Uiso 1 1 calc R
H4B H 1.1094 0.6596 0.8496 0.076 Uiso 1 1 calc R
C5 C 0.7895(8) 0.8050(7) 0.4249(6) 0.050(2) Uani 1 1 d .
H5A H 0.7699 0.7579 0.4983 0.060 Uiso 1 1 calc R
C6 C 0.6836(8) 0.9318(8) 0.3892(8) 0.076(3) Uani 1 1 d .
H6A H 0.7009 0.9809 0.3168 0.091 Uiso 1 1 calc R
H6B H 0.6844 0.9714 0.4383 0.091 Uiso 1 1 calc R
C7 C 0.5459(8) 0.9254(9) 0.3883(10) 0.095(4) Uani 1 1 d .
H7A H 0.5271 0.8788 0.4612 0.114 Uiso 1 1 calc R
H7B H 0.4765 1.0084 0.3647 0.114 Uiso 1 1 calc R
C8 C 0.5456(10) 0.8635(10) 0.3123(9) 0.092(3) Uani 1 1 d .
H8A H 0.4586 0.8592 0.3119 0.111 Uiso 1 1 calc R
H8B H 0.5607 0.9123 0.2390 0.111 Uiso 1 1 calc R
C9 C 0.6522(9) 0.7362(9) 0.3470(8) 0.078(3) Uani 1 1 d .
H9A H 0.6525 0.6986 0.2960 0.093 Uiso 1 1 calc R
H9B H 0.6333 0.6857 0.4182 0.093 Uiso 1 1 calc R
C10 C 0.7889(9) 0.7402(8) 0.3518(7) 0.072(3) Uani 1 1 d .
H10A H 0.8563 0.6563 0.3787 0.087 Uiso 1 1 calc R
H10B H 0.8117 0.7833 0.2792 0.087 Uiso 1 1 calc R
C11 C 0.9301(7) 0.8753(7) 0.8571(6) 0.047(2) Uani 1 1 d .
H11A H 0.8963 0.8105 0.8697 0.057 Uiso 1 1 calc R
C12 C 0.9883(9) 0.8542(8) 0.9608(7) 0.070(3) Uani 1 1 d .
H12A H 1.0300 0.9129 0.9477 0.084 Uiso 1 1 calc R
H12B H 1.0579 0.7715 0.9880 0.084 Uiso 1 1 calc R
C13 C 0.8857(11) 0.8679(10) 1.0459(7) 0.087(3) Uani 1 1 d .
H13A H 0.8550 0.8005 1.0682 0.104 Uiso 1 1 calc R
H13B H 0.9274 0.8621 1.1093 0.104 Uiso 1 1 calc R
C14 C 0.7689(10) 0.9876(8) 1.0057(7) 0.075(3) Uani 1 1 d .
H14A H 0.7011 0.9889 1.0599 0.089 Uiso 1 1 calc R
H14B H 0.7970 1.0547 0.9947 0.089 Uiso 1 1 calc R
C15 C 0.7104(9) 1.0071(8) 0.9022(7) 0.066(2) Uani 1 1 d .
H15A H 0.6379 1.0883 0.8758 0.079 Uiso 1 1 calc R
H15B H 0.6731 0.9454 0.9150 0.079 Uiso 1 1 calc R
C16 C 0.8161(8) 0.9979(7) 0.8159(7) 0.060(2) Uani 1 1 d .
H16A H 0.7761 1.0079 0.7499 0.072 Uiso 1 1 calc R
H16B H 0.8486 1.0636 0.7987 0.072 Uiso 1 1 calc R
Al1 Al 0.7832(2) 0.5912(2) 0.78876(19) 0.0454(6) Uani 1 1 d .
Cl2 Cl 0.78357(18) 0.77911(15) 0.70062(15) 0.0451(5) Uani 1 1 d .
Cl3 Cl 0.9968(2) 0.47179(18) 0.7995(2) 0.0721(7) Uani 1 1 d .
C17 C 0.6895(9) 0.5667(8) 0.6901(7) 0.066(2) Uani 1 1 d .
H17A H 0.6157 0.6448 0.6545 0.079 Uiso 1 1 calc R
H17B H 0.7508 0.5496 0.6340 0.079 Uiso 1 1 calc R
C18 C 0.6342(9) 0.4687(8) 0.7336(7) 0.067(3) Uani 1 1 d .
H18A H 0.5660 0.4917 0.7847 0.080 Uiso 1 1 calc R
C19 C 0.5644(10) 0.4615(10) 0.6482(9) 0.090(3) Uani 1 1 d .
H19A H 0.4971 0.5417 0.6098 0.135 Uiso 1 1 calc R
H19B H 0.5226 0.4030 0.6817 0.135 Uiso 1 1 calc R
H19C H 0.6285 0.4352 0.5979 0.135 Uiso 1 1 calc R
C20 C 0.7362(10) 0.3460(8) 0.7964(9) 0.099(4) Uani 1 1 d .
H20A H 0.7774 0.3524 0.8524 0.148 Uiso 1 1 calc R
H20B H 0.8035 0.3182 0.7486 0.148 Uiso 1 1 calc R
H20C H 0.6940 0.2877 0.8289 0.148 Uiso 1 1 calc R
C21 C 0.7266(8) 0.5828(7) 0.9335(6) 0.059(2) Uani 1 1 d .
H21A H 0.6987 0.5135 0.9663 0.071 Uiso 1 1 calc R
H21B H 0.8043 0.5641 0.9761 0.071 Uiso 1 1 calc R
C22 C 0.6137(9) 0.6969(8) 0.9447(7) 0.069(3) Uani 1 1 d .
H22A H 0.6357 0.7691 0.9018 0.082 Uiso 1 1 calc R
C23 C 0.4837(9) 0.7155(11) 0.8968(9) 0.106(4) Uani 1 1 d .
H23A H 0.4131 0.7886 0.9021 0.159 Uiso 1 1 calc R
H23B H 0.4611 0.6448 0.9362 0.159 Uiso 1 1 calc R
H23C H 0.4944 0.7249 0.8217 0.159 Uiso 1 1 calc R
C24 C 0.5987(11) 0.6899(10) 1.0603(8) 0.101(4) Uani 1 1 d .
H24A H 0.6818 0.6800 1.0880 0.151 Uiso 1 1 calc R
H24B H 0.5760 0.6204 1.1040 0.151 Uiso 1 1 calc R
H24C H 0.5288 0.7649 1.0628 0.151 Uiso 1 1 calc R

loop_
_atom_site_aniso_label
_atom_site_aniso_U_11
_atom_site_aniso_U_22
_atom_site_aniso_U_33
_atom_site_aniso_U_23
_atom_site_aniso_U_13
_atom_site_aniso_U_12
Cr1 0.0332(7) 0.0303(7) 0.0452(8) -0.0074(6) -0.0005(5) -0.0088(5)
Cl1 0.0330(10) 0.0337(10) 0.0521(12) -0.0081(9) 0.0030(9) -0.0100(8)
N1 0.032(5) 0.037(4) 0.069(5) -0.012(3) -0.001(3) -0.002(3)
S1 0.0436(12) 0.0418(11) 0.0481(13) -0.0144(10) 0.0101(10) -0.0158(9)
S2 0.0430(12) 0.0422(12) 0.0534(14) -0.0074(10) -0.0075(10) -0.0146(10)
C1 0.053(5) 0.048(5) 0.070(6) -0.036(5) 0.007(5) -0.011(4)
C2 0.061(6) 0.036(5) 0.074(6) -0.022(4) 0.013(5) -0.009(4)
C3 0.041(5) 0.045(5) 0.070(6) -0.005(4) -0.010(5) -0.010(4)
C4 0.056(6) 0.044(5) 0.063(6) -0.001(4) -0.018(5) -0.007(4)
C5 0.065(5) 0.047(5) 0.029(5) -0.010(4) 0.004(4) -0.016(4)
C6 0.058(6) 0.053(6) 0.109(8) -0.029(5) -0.013(5) -0.009(5)
C7 0.035(6) 0.089(7) 0.157(11) -0.058(8) -0.027(6) 0.001(5)
C8 0.079(8) 0.107(9) 0.092(8) -0.032(7) -0.034(6) -0.033(7)
C9 0.071(7) 0.094(8) 0.076(7) -0.043(6) -0.011(5) -0.025(6)
C10 0.085(7) 0.081(7) 0.058(6) -0.035(5) 0.003(5) -0.031(6)
C11 0.055(5) 0.048(5) 0.038(5) -0.013(4) 0.002(4) -0.021(4)
C12 0.084(7) 0.065(6) 0.046(6) -0.010(5) -0.017(5) -0.019(5)
C13 0.118(9) 0.102(8) 0.037(6) -0.026(5) -0.003(6) -0.038(7)
C14 0.099(8) 0.069(6) 0.053(6) -0.030(5) 0.005(5) -0.023(6)
C15 0.075(6) 0.069(6) 0.056(6) -0.030(5) 0.007(5) -0.025(5)
C16 0.069(6) 0.054(5) 0.053(6) -0.022(4) -0.002(5) -0.016(5)
Al1 0.0459(14) 0.0392(13) 0.0502(15) -0.0136(11) 0.0036(11) -0.0189(11)
Cl2 0.0462(12) 0.0391(11) 0.0475(12) -0.0125(9) 0.0065(9) -0.0188(9)
Cl3 0.0524(14) 0.0422(12) 0.0976(19) -0.0117(12) 0.0111(12) -0.0108(10)
C17 0.074(6) 0.077(6) 0.057(6) -0.027(5) 0.002(5) -0.039(5)
C18 0.066(6) 0.077(7) 0.081(7) -0.038(6) 0.012(5) -0.044(6)
C19 0.084(7) 0.131(9) 0.106(8) -0.075(7) 0.017(6) -0.065(7)
C20 0.094(8) 0.053(6) 0.146(11) -0.020(6) -0.012(7) -0.039(6)
C21 0.056(5) 0.057(5) 0.056(6) -0.014(4) 0.003(4) -0.020(5)
C22 0.084(7) 0.068(6) 0.051(6) -0.018(5) 0.020(5) -0.036(5)
C23 0.054(7) 0.136(10) 0.117(10) -0.062(8) 0.004(6) -0.014(7)
C24 0.102(9) 0.110(9) 0.083(8) -0.046(7) 0.025(6) -0.030(7)

loop_
_atom_type_symbol
_atom_type_description
_atom_type_scat_dispersion_real
_atom_type_scat_dispersion_imag
_atom_type_scat_source
C C 0.0033 0.0016 'International Tables Vol C Tables 4.2.6.8 and 6.1.1.4'
H H 0.0000 0.0000 'International Tables Vol C Tables 4.2.6.8 and 6.1.1.4'
N N 0.0061 0.0033 'International Tables Vol C Tables 4.2.6.8 and 6.1.1.4'
Al Al 0.0645 0.0514 'International Tables Vol C Tables 4.2.6.8 and 6.1.1.4'
S S 0.1246 0.1234 'International Tables Vol C Tables 4.2.6.8 and 6.1.1.4'
Cl Cl 0.1484 0.1585 'International Tables Vol C Tables 4.2.6.8 and 6.1.1.4'
Cr Cr 0.3209 0.6236 'International Tables Vol C Tables 4.2.6.8 and 6.1.1.4'

loop_
_geom_angle_atom_site_label_1
_geom_angle_atom_site_label_2
_geom_angle_atom_site_label_3
_geom_angle
_geom_angle_site_symmetry_3
N1 Cr1 Cl1 178.76(18) .
N1 Cr1 S2 82.53(18) .
Cl1 Cr1 S2 97.11(8) .
N1 Cr1 S1 82.63(18) .
Cl1 Cr1 S1 97.65(8) .
S2 Cr1 S1 164.73(8) .
N1 Cr1 Cl1 87.49(17) 2_776
Cl1 Cr1 Cl1 91.32(7) 2_776
S2 Cr1 Cl1 88.71(7) 2_776
S1 Cr1 Cl1 87.07(7) 2_776
Cr1 Cl1 Cr1 88.68(7) 2_776
C2 N1 C3 114.6(6) .
C2 N1 Cr1 113.1(5) .
C3 N1 Cr1 111.8(5) .
C1 S1 C5 100.7(4) .
C1 S1 Cr1 94.7(3) .
C5 S1 Cr1 112.5(2) .
C4 S2 C11 101.0(4) .
C4 S2 Cr1 95.5(3) .
C11 S2 Cr1 114.0(3) .
C2 C1 S1 110.8(5) .
N1 C2 C1 109.9(6) .
N1 C3 C4 111.4(7) .
C3 C4 S2 111.0(6) .
C6 C5 C10 111.0(7) .
C6 C5 S1 110.2(6) .
C10 C5 S1 111.7(6) .
C5 C6 C7 109.7(7) .
C8 C7 C6 109.4(8) .
C9 C8 C7 110.5(8) .
C8 C9 C10 110.5(8) .
C5 C10 C9 111.0(7) .
C12 C11 C16 111.0(7) .
C12 C11 S2 112.0(6) .
C16 C11 S2 108.5(5) .
C11 C12 C13 112.8(7) .
C14 C13 C12 112.0(8) .
C15 C14 C13 111.4(7) .
C14 C15 C16 111.3(8) .
C11 C16 C15 109.9(7) .
C21 Al1 C17 123.7(4) .
C21 Al1 Cl3 108.4(3) .
C17 Al1 Cl3 109.0(3) .
C21 Al1 Cl2 106.2(3) .
C17 Al1 Cl2 104.9(3) .
Cl3 Al1 Cl2 102.60(12) .
C18 C17 Al1 119.2(6) .
C20 C18 C17 112.5(8) .
C20 C18 C19 111.0(8) .
C17 C18 C19 113.0(8) .
C22 C21 Al1 117.7(6) .
C24 C22 C21 112.6(8) .
C24 C22 C23 111.3(8) .
C21 C22 C23 109.5(7) .

loop_
_geom_bond_atom_site_label_1
_geom_bond_atom_site_label_2
_geom_bond_distance
_geom_bond_site_symmetry_2
Cr1 N1 2.134(6) .
Cr1 Cl1 2.348(2) .
Cr1 S2 2.511(2) .
Cr1 S1 2.519(2) .
Cr1 Cl1 2.714(2) 2_776
Cl1 Cr1 2.714(2) 2_776
N1 C2 1.453(9) .
N1 C3 1.469(9) .
S1 C1 1.800(7) .
S1 C5 1.818(8) .
S2 C4 1.810(7) .
S2 C11 1.835(8) .
C1 C2 1.517(11) .
C3 C4 1.477(11) .
C5 C6 1.496(10) .
C5 C10 1.515(10) .
C6 C7 1.549(12) .
C7 C8 1.520(13) .
C8 C9 1.504(12) .
C9 C10 1.533(12) .
C11 C12 1.489(10) .
C11 C16 1.504(10) .
C12 C13 1.519(12) .
C13 C14 1.496(12) .
C14 C15 1.494(11) .
C15 C16 1.545(11) .
Al1 C21 1.951(8) .
Al1 C17 1.958(8) .
Al1 Cl3 2.214(3) .
Al1 Cl2 2.237(3) .
C17 C18 1.500(11) .
C18 C20 1.493(12) .
C18 C19 1.507(12) .
C21 C22 1.540(11) .
C22 C24 1.518(12) .
C22 C23 1.531(12) .

loop_
_geom_torsion_atom_site_label_1
_geom_torsion_atom_site_label_2
_geom_torsion_atom_site_label_3
_geom_torsion_atom_site_label_4
_geom_torsion
_geom_torsion_site_symmetry_1
_geom_torsion_site_symmetry_4
N1 Cr1 Cl1 Cr1 16(9) . 2_776
S2 Cr1 Cl1 Cr1 88.87(8) . 2_776
S1 Cr1 Cl1 Cr1 -87.22(7) . 2_776
Cl1 Cr1 Cl1 Cr1 0.0 2_776 2_776
Cl1 Cr1 N1 C2 -82(9) . .
S2 Cr1 N1 C2 -154.9(5) . .
S1 Cr1 N1 C2 21.5(5) . .
Cl1 Cr1 N1 C2 -65.8(5) 2_776 .
Cl1 Cr1 N1 C3 49(9) . .
S2 Cr1 N1 C3 -23.8(5) . .
S1 Cr1 N1 C3 152.6(5) . .
Cl1 Cr1 N1 C3 65.3(5) 2_776 .
N1 Cr1 S1 C1 8.3(3) . .
Cl1 Cr1 S1 C1 -172.9(3) . .
S2 Cr1 S1 C1 22.0(4) . .
Cl1 Cr1 S1 C1 96.1(3) 2_776 .
N1 Cr1 S1 C5 111.9(3) . .
Cl1 Cr1 S1 C5 -69.3(3) . .
S2 Cr1 S1 C5 125.6(4) . .
Cl1 Cr1 S1 C5 -160.3(3) 2_776 .
N1 Cr1 S2 C4 -4.7(3) . .
Cl1 Cr1 S2 C4 176.5(3) . .
S1 Cr1 S2 C4 -18.4(5) . .
Cl1 Cr1 S2 C4 -92.3(3) 2_776 .
N1 Cr1 S2 C11 -109.3(3) . .
Cl1 Cr1 S2 C11 71.9(3) . .
S1 Cr1 S2 C11 -123.0(4) . .
Cl1 Cr1 S2 C11 163.0(3) 2_776 .
C5 S1 C1 C2 -150.8(6) . .
Cr1 S1 C1 C2 -36.8(6) . .
C3 N1 C2 C1 178.1(6) . .
Cr1 N1 C2 C1 -52.3(7) . .
S1 C1 C2 N1 61.4(8) . .
C2 N1 C3 C4 -175.6(6) . .
Cr1 N1 C3 C4 54.1(7) . .
N1 C3 C4 S2 -59.4(8) . .
C11 S2 C4 C3 148.8(6) . .
Cr1 S2 C4 C3 33.0(6) . .
C1 S1 C5 C6 170.9(6) . .
Cr1 S1 C5 C6 71.2(6) . .
C1 S1 C5 C10 -65.2(6) . .
Cr1 S1 C5 C10 -164.9(5) . .
C10 C5 C6 C7 58.1(10) . .
S1 C5 C6 C7 -177.6(7) . .
C5 C6 C7 C8 -59.2(11) . .
C6 C7 C8 C9 59.0(12) . .
C7 C8 C9 C10 -57.4(11) . .
C6 C5 C10 C9 -56.6(10) . .
S1 C5 C10 C9 179.9(6) . .
C8 C9 C10 C5 55.7(10) . .
C4 S2 C11 C12 68.6(6) . .
Cr1 S2 C11 C12 169.7(5) . .
C4 S2 C11 C16 -168.5(6) . .
Cr1 S2 C11 C16 -67.4(6) . .
C16 C11 C12 C13 54.7(10) . .
S2 C11 C12 C13 176.2(6) . .
C11 C12 C13 C14 -52.7(11) . .
C12 C13 C14 C15 52.8(11) . .
C13 C14 C15 C16 -55.5(10) . .
C12 C11 C16 C15 -56.1(9) . .
S2 C11 C16 C15 -179.6(6) . .
C14 C15 C16 C11 57.2(9) . .
C21 Al1 C17 C18 -39.8(9) . .
Cl3 Al1 C17 C18 89.3(7) . .
Cl2 Al1 C17 C18 -161.5(6) . .
Al1 C17 C18 C20 -53.6(10) . .
Al1 C17 C18 C19 179.7(6) . .
C17 Al1 C21 C22 -80.8(8) . .
Cl3 Al1 C21 C22 149.9(6) . .
Cl2 Al1 C21 C22 40.3(7) . .
Al1 C21 C22 C24 -167.7(7) . .
Al1 C21 C22 C23 68.0(9) . .
